data_7113170
loop_
_publ_author_name
'Dickson, Sara Jane'
'Biagini, Stefano C. G.'
'Steed, Jonathan W.'

_publ_section_title
;
 Anion binding in (arene)ruthenium(II)-based hosts
;
_journal_coden_ASTM CHCOFS
_journal_issue 46
_journal_name_full
;
 Chemical Communications (Cambridge, United Kingdom)
;
_journal_page_first 4955
_journal_page_last 4957
_journal_paper_doi 10.1039/b712699a
_journal_year 2007
_chemical_formula_sum 'C16 H22 Cl2 N2 Ru'
_chemical_formula_weight 414.33
_space_group_IT_number 14
_symmetry_cell_setting monoclinic
_symmetry_space_group_name_Hall '-P 2ybc'
_symmetry_space_group_name_H-M 'P 1 21/c 1'
_atom_sites_solution_hydrogens geom
_atom_sites_solution_primary direct
_atom_sites_solution_secondary difmap
_audit_creation_method SHELXL-97
_cell_angle_alpha 90.00
_cell_angle_beta 98.992(2)
_cell_angle_gamma 90.00
_cell_formula_units_Z 4
_cell_length_a 9.2102(3)
_cell_length_b 7.9958(3)
_cell_length_c 22.4459(8)
_cell_measurement_temperature 120(2)
_cell_volume 1632.67(10)
_computing_cell_refinement DENZO-SMN
_computing_data_collection 'Nonius Collect'
_computing_data_reduction DENZO-SMN
_computing_molecular_graphics 'XSeed (Barbour, 1999)'
_computing_structure_refinement 'SHELXL-97 (Sheldrick, 1997)'
_computing_structure_solution 'SHELXS-97 (Sheldrick, 1990)'
_diffrn_ambient_temperature 120(2)
_diffrn_measured_fraction_theta_full 0.991
_diffrn_measured_fraction_theta_max 0.991
_diffrn_measurement_device_type KappaCCD
_diffrn_measurement_method '1.9o phi frames 10s/deg+omega to complete'
_diffrn_radiation_monochromator graphite
_diffrn_radiation_source 'fine-focus sealed tube'
_diffrn_radiation_type MoK\a
_diffrn_radiation_wavelength 0.71070
_diffrn_reflns_av_R_equivalents 0.0280
_diffrn_reflns_av_sigmaI/netI 0.0403
_diffrn_reflns_limit_h_max 11
_diffrn_reflns_limit_h_min -10
_diffrn_reflns_limit_k_max 10
_diffrn_reflns_limit_k_min -10
_diffrn_reflns_limit_l_max 29
_diffrn_reflns_limit_l_min -29
_diffrn_reflns_number 16294
_diffrn_reflns_theta_full 27.50
_diffrn_reflns_theta_max 27.50
_diffrn_reflns_theta_min 2.67
_diffrn_standards_decay_% 0
_exptl_absorpt_coefficient_mu 1.282
_exptl_absorpt_correction_T_max 0.9044
_exptl_absorpt_correction_T_min 0.8309
_exptl_absorpt_correction_type empirical
_exptl_crystal_colour red
_exptl_crystal_density_diffrn 1.686
_exptl_crystal_density_method 'not measured'
_exptl_crystal_description block
_exptl_crystal_F_000 840
_exptl_crystal_size_max 0.15
_exptl_crystal_size_mid 0.10
_exptl_crystal_size_min 0.08
_refine_diff_density_max 0.693
_refine_diff_density_min -0.733
_refine_diff_density_rms 0.116
_refine_ls_extinction_coef 0.0015(3)
_refine_ls_extinction_expression Fc^*^=kFc[1+0.001xFc^2^\l^3^/sin(2\q)]^-1/4^
_refine_ls_extinction_method SHELXL
_refine_ls_goodness_of_fit_ref 1.030
_refine_ls_hydrogen_treatment mixed
_refine_ls_matrix_type full
_refine_ls_number_parameters 199
_refine_ls_number_reflns 3714
_refine_ls_number_restraints 0
_refine_ls_restrained_S_all 1.030
_refine_ls_R_factor_all 0.0316
_refine_ls_R_factor_gt 0.0245
_refine_ls_shift/su_max 0.002
_refine_ls_shift/su_mean 0.000
_refine_ls_structure_factor_coef Fsqd
_refine_ls_weighting_details 'calc w=1/[\s^2^(Fo^2^)+(0.0181P)^2^+1.3126P] where P=(Fo^2^+2Fc^2^)/3'
_refine_ls_weighting_scheme calc
_refine_ls_wR_factor_gt 0.0550
_refine_ls_wR_factor_ref 0.0575
_reflns_number_gt 3282
_reflns_number_total 3714
_reflns_threshold_expression >2sigma(I)
_cod_duplicate_entry 7102319
_cod_data_source_file b712699a.txt
_cod_data_source_block sb1a
_cod_original_sg_symbol_H-M P21/c
_cod_database_code 7113170

loop_
_symmetry_equiv_pos_as_xyz
'x, y, z'
'-x, y+1/2, -z+1/2'
'-x, -y, -z'
'x, -y-1/2, z-1/2'

loop_
_atom_site_label
_atom_site_type_symbol
_atom_site_fract_x
_atom_site_fract_y
_atom_site_fract_z
_atom_site_U_iso_or_equiv
_atom_site_adp_type
_atom_site_occupancy
_atom_site_symmetry_multiplicity
_atom_site_calc_flag
_atom_site_refinement_flags
Ru1 Ru 0.104542(17) 0.69996(2) 0.387572(7) 0.01064(7) Uani 1 1 d .
Cl1 Cl 0.26086(6) 0.63586(7) 0.31387(2) 0.02006(13) Uani 1 1 d .
Cl2 Cl 0.11772(6) 0.40306(6) 0.41039(2) 0.01774(12) Uani 1 1 d .
N1 N -0.08705(19) 0.6425(2) 0.32215(7) 0.0130(4) Uani 1 1 d .
N2 N -0.0227(2) 0.8229(3) 0.24880(10) 0.0223(4) Uani 1 1 d .
H2N H -0.046(3) 0.861(4) 0.2186(14) 0.034(9) Uiso 1 1 d .
H1N H 0.066(3) 0.808(3) 0.2634(13) 0.033(8) Uiso 1 1 d .
C1 C -0.1904(2) 0.5402(3) 0.33980(9) 0.0183(5) Uani 1 1 d .
H1 H -0.1693 0.4898 0.3785 0.022 Uiso 1 1 calc R
C2 C -0.3225(2) 0.5055(3) 0.30538(10) 0.0196(5) Uani 1 1 d .
H2 H -0.3901 0.4323 0.3200 0.023 Uiso 1 1 calc R
C3 C -0.3578(2) 0.5792(3) 0.24795(9) 0.0172(4) Uani 1 1 d .
C4 C -0.2570(2) 0.6867(3) 0.23012(9) 0.0160(4) Uani 1 1 d .
H4 H -0.2792 0.7417 0.1923 0.019 Uiso 1 1 calc R
C5 C -0.1201(2) 0.7173(3) 0.26722(9) 0.0148(4) Uani 1 1 d .
C6 C -0.4992(2) 0.5372(3) 0.20820(10) 0.0227(5) Uani 1 1 d .
H6C H -0.4978 0.4196 0.1960 0.027 Uiso 1 1 calc R
H6B H -0.5109 0.6085 0.1723 0.027 Uiso 1 1 calc R
H6A H -0.5815 0.5560 0.2303 0.027 Uiso 1 1 calc R
C7 C -0.0133(2) 0.9242(3) 0.41072(9) 0.0163(4) Uani 1 1 d .
C8 C 0.1172(2) 0.9732(3) 0.38984(9) 0.0162(4) Uani 1 1 d .
H8 H 0.1130 1.0533 0.3584 0.019 Uiso 1 1 calc R
C9 C 0.2544(2) 0.9038(3) 0.41545(9) 0.0149(4) Uani 1 1 d .
H9 H 0.3403 0.9379 0.4002 0.018 Uiso 1 1 calc R
C10 C 0.2681(2) 0.7852(3) 0.46312(9) 0.0141(4) Uani 1 1 d .
C11 C 0.1348(2) 0.7376(3) 0.48329(9) 0.0147(4) Uani 1 1 d .
H11 H 0.1388 0.6564 0.5144 0.018 Uiso 1 1 calc R
C12 C -0.0037(2) 0.8065(3) 0.45878(9) 0.0158(4) Uani 1 1 d .
H12 H -0.0896 0.7742 0.4744 0.019 Uiso 1 1 calc R
C13 C -0.1592(2) 0.9902(3) 0.38087(10) 0.0235(5) Uani 1 1 d .
H13C H -0.1545 1.0155 0.3385 0.028 Uiso 1 1 calc R
H13B H -0.1830 1.0924 0.4015 0.028 Uiso 1 1 calc R
H13A H -0.2354 0.9060 0.3832 0.028 Uiso 1 1 calc R
C14 C 0.4112(2) 0.6978(3) 0.48798(10) 0.0169(4) Uani 1 1 d .
H14 H 0.3934 0.5748 0.4834 0.020 Uiso 1 1 calc R
C15 C 0.5378(3) 0.7405(3) 0.45418(12) 0.0264(5) Uani 1 1 d .
H15C H 0.5601 0.8601 0.4585 0.032 Uiso 1 1 calc R
H15B H 0.5098 0.7132 0.4114 0.032 Uiso 1 1 calc R
H15A H 0.6249 0.6755 0.4710 0.032 Uiso 1 1 calc R
C16 C 0.4535(3) 0.7333(3) 0.55550(10) 0.0235(5) Uani 1 1 d .
H16C H 0.3755 0.6931 0.5770 0.028 Uiso 1 1 calc R
H16B H 0.4665 0.8540 0.5619 0.028 Uiso 1 1 calc R
H16A H 0.5457 0.6755 0.5709 0.028 Uiso 1 1 calc R

loop_
_atom_site_aniso_label
_atom_site_aniso_U_11
_atom_site_aniso_U_22
_atom_site_aniso_U_33
_atom_site_aniso_U_23
_atom_site_aniso_U_13
_atom_site_aniso_U_12
Ru1 0.01148(10) 0.01003(10) 0.01047(10) -0.00028(6) 0.00186(6) 0.00001(6)
Cl1 0.0195(3) 0.0229(3) 0.0195(3) -0.0041(2) 0.0086(2) -0.0004(2)
Cl2 0.0232(3) 0.0112(2) 0.0179(2) 0.00110(19) 0.0003(2) 0.0004(2)
N1 0.0144(9) 0.0128(9) 0.0114(8) 0.0002(6) 0.0008(7) 0.0002(7)
N2 0.0212(11) 0.0267(11) 0.0179(10) 0.0107(8) -0.0003(9) -0.0036(9)
C1 0.0208(11) 0.0209(12) 0.0133(10) 0.0025(8) 0.0035(8) -0.0022(9)
C2 0.0178(11) 0.0234(12) 0.0180(10) 0.0014(9) 0.0042(8) -0.0058(9)
C3 0.0154(10) 0.0203(11) 0.0158(10) -0.0038(8) 0.0025(8) 0.0018(9)
C4 0.0194(11) 0.0183(11) 0.0099(9) -0.0005(8) 0.0006(8) 0.0043(9)
C5 0.0177(11) 0.0136(10) 0.0130(9) 0.0003(8) 0.0023(8) 0.0014(8)
C6 0.0170(11) 0.0343(14) 0.0163(10) -0.0028(9) 0.0008(9) -0.0003(10)
C7 0.0165(10) 0.0146(10) 0.0171(10) -0.0072(8) 0.0008(8) 0.0039(9)
C8 0.0199(11) 0.0094(10) 0.0192(10) 0.0005(8) 0.0022(9) 0.0004(8)
C9 0.0168(10) 0.0099(10) 0.0178(10) -0.0023(8) 0.0019(8) -0.0029(8)
C10 0.0163(10) 0.0116(10) 0.0135(10) -0.0038(8) -0.0006(8) -0.0008(8)
C11 0.0198(11) 0.0133(10) 0.0110(9) -0.0021(8) 0.0023(8) 0.0007(9)
C12 0.0148(10) 0.0200(12) 0.0136(10) -0.0043(8) 0.0053(8) 0.0001(8)
C13 0.0187(11) 0.0266(13) 0.0237(11) -0.0022(10) -0.0014(9) 0.0100(10)
C14 0.0152(10) 0.0145(11) 0.0200(11) -0.0008(8) 0.0001(8) 0.0006(8)
C15 0.0158(11) 0.0263(13) 0.0371(14) 0.0092(11) 0.0043(10) 0.0029(10)
C16 0.0217(12) 0.0250(12) 0.0211(11) -0.0045(9) -0.0053(9) 0.0043(10)

loop_
_atom_type_symbol
_atom_type_description
_atom_type_scat_dispersion_real
_atom_type_scat_dispersion_imag
_atom_type_scat_source
C C 0.0033 0.0016 'International Tables Vol C Tables 4.2.6.8 and 6.1.1.4'
H H 0.0000 0.0000 'International Tables Vol C Tables 4.2.6.8 and 6.1.1.4'
N N 0.0061 0.0033 'International Tables Vol C Tables 4.2.6.8 and 6.1.1.4'
Cl Cl 0.1484 0.1585 'International Tables Vol C Tables 4.2.6.8 and 6.1.1.4'
Ru Ru -1.2594 0.8363 'International Tables Vol C Tables 4.2.6.8 and 6.1.1.4'

loop_
_geom_angle_atom_site_label_1
_geom_angle_atom_site_label_2
_geom_angle_atom_site_label_3
_geom_angle
C11 Ru1 N1 132.46(7)
C11 Ru1 C9 68.12(8)
N1 Ru1 C9 140.59(7)
C11 Ru1 C12 38.25(8)
N1 Ru1 C12 99.37(7)
C9 Ru1 C12 80.67(8)
C11 Ru1 C8 80.70(8)
N1 Ru1 C8 105.26(7)
C9 Ru1 C8 37.98(8)
C12 Ru1 C8 67.82(8)
C11 Ru1 C10 38.35(8)
N1 Ru1 C10 168.68(7)
C9 Ru1 C10 38.05(8)
C12 Ru1 C10 69.51(8)
C8 Ru1 C10 69.15(8)
C11 Ru1 C7 68.94(8)
N1 Ru1 C7 87.32(7)
C9 Ru1 C7 68.51(8)
C12 Ru1 C7 37.90(8)
C8 Ru1 C7 37.56(8)
C10 Ru1 C7 82.47(8)
C11 Ru1 Cl1 135.98(6)
N1 Ru1 Cl1 90.01(5)
C9 Ru1 Cl1 86.36(6)
C12 Ru1 Cl1 166.99(6)
C8 Ru1 Cl1 101.11(6)
C10 Ru1 Cl1 100.65(6)
C7 Ru1 Cl1 134.81(6)
C11 Ru1 Cl2 86.07(6)
N1 Ru1 Cl2 86.79(5)
C9 Ru1 Cl2 131.84(6)
C12 Ru1 Cl2 103.91(6)
C8 Ru1 Cl2 166.12(6)
C10 Ru1 Cl2 97.76(6)
C7 Ru1 Cl2 139.24(6)
Cl1 Ru1 Cl2 85.489(19)
C1 N1 C5 117.41(18)
C1 N1 Ru1 117.65(13)
C5 N1 Ru1 124.43(14)
N1 C1 C2 124.07(19)
C1 C2 C3 119.4(2)
C4 C3 C2 117.39(19)
C4 C3 C6 122.17(19)
C2 C3 C6 120.4(2)
C3 C4 C5 121.13(19)
N2 C5 N1 119.3(2)
N2 C5 C4 120.2(2)
N1 C5 C4 120.54(19)
C8 C7 C12 118.61(19)
C8 C7 C13 120.2(2)
C12 C7 C13 121.1(2)
C8 C7 Ru1 70.75(12)
C12 C7 Ru1 70.46(12)
C13 C7 Ru1 128.46(15)
C7 C8 C9 120.55(19)
C7 C8 Ru1 71.69(12)
C9 C8 Ru1 70.10(12)
C8 C9 C10 122.4(2)
C8 C9 Ru1 71.92(12)
C10 C9 Ru1 72.10(12)
C9 C10 C11 115.95(19)
C9 C10 C14 123.64(19)
C11 C10 C14 120.11(18)
C9 C10 Ru1 69.85(11)
C11 C10 Ru1 68.96(11)
C14 C10 Ru1 126.37(14)
C12 C11 C10 122.67(19)
C12 C11 Ru1 72.41(12)
C10 C11 Ru1 72.70(11)
C11 C12 C7 119.77(19)
C11 C12 Ru1 69.34(11)
C7 C12 Ru1 71.64(12)
C10 C14 C15 113.65(18)
C10 C14 C16 110.51(18)
C15 C14 C16 110.77(19)

loop_
_geom_bond_atom_site_label_1
_geom_bond_atom_site_label_2
_geom_bond_distance
Ru1 C11 2.144(2)
Ru1 N1 2.1614(17)
Ru1 C9 2.164(2)
Ru1 C12 2.184(2)
Ru1 C8 2.188(2)
Ru1 C10 2.193(2)
Ru1 C7 2.200(2)
Ru1 Cl1 2.4118(5)
Ru1 Cl2 2.4277(5)
N1 C1 1.360(3)
N1 C5 1.361(3)
N2 C5 1.344(3)
C1 C2 1.364(3)
C2 C3 1.408(3)
C3 C4 1.370(3)
C3 C6 1.497(3)
C4 C5 1.419(3)
C7 C8 1.413(3)
C7 C12 1.424(3)
C7 C13 1.501(3)
C8 C9 1.416(3)
C9 C10 1.421(3)
C10 C11 1.425(3)
C10 C14 1.519(3)
C11 C12 1.419(3)
C14 C15 1.526(3)
C14 C16 1.531(3)

loop_
_geom_hbond_atom_site_label_D
_geom_hbond_atom_site_label_H
_geom_hbond_atom_site_label_A
_geom_hbond_distance_DH
_geom_hbond_distance_HA
_geom_hbond_distance_DA
_geom_hbond_angle_DHA
_geom_hbond_site_symmetry_A
N2 H2N Cl2 0.74(3) 2.89(3) 3.601(2) 162(3) 2
N2 H2N Cl1 0.74(3) 2.97(3) 3.477(2) 128(3) 2
N2 H1N Cl1 0.84(3) 2.40(3) 3.162(2) 151(3) .

loop_
_geom_torsion_atom_site_label_1
_geom_torsion_atom_site_label_2
_geom_torsion_atom_site_label_3
_geom_torsion_atom_site_label_4
_geom_torsion
C11 Ru1 N1 C1 -35.23(19)
C9 Ru1 N1 C1 -143.79(15)
C12 Ru1 N1 C1 -57.12(16)
C8 Ru1 N1 C1 -126.53(16)
C10 Ru1 N1 C1 -67.6(4)
C7 Ru1 N1 C1 -93.19(16)
Cl1 Ru1 N1 C1 131.94(15)
Cl2 Ru1 N1 C1 46.46(15)
C11 Ru1 N1 C5 136.30(16)
C9 Ru1 N1 C5 27.7(2)
C12 Ru1 N1 C5 114.41(17)
C8 Ru1 N1 C5 45.00(17)
C10 Ru1 N1 C5 103.9(4)
C7 Ru1 N1 C5 78.34(17)
Cl1 Ru1 N1 C5 -56.53(16)
Cl2 Ru1 N1 C5 -142.01(16)
C5 N1 C1 C2 1.6(3)
Ru1 N1 C1 C2 173.75(18)
N1 C1 C2 C3 -0.5(4)
C1 C2 C3 C4 -1.5(3)
C1 C2 C3 C6 177.3(2)
C2 C3 C4 C5 2.4(3)
C6 C3 C4 C5 -176.4(2)
C1 N1 C5 N2 178.1(2)
Ru1 N1 C5 N2 6.6(3)
C1 N1 C5 C4 -0.7(3)
Ru1 N1 C5 C4 -172.27(15)
C3 C4 C5 N2 179.9(2)
C3 C4 C5 N1 -1.3(3)
C11 Ru1 C7 C8 102.52(13)
N1 Ru1 C7 C8 -119.55(12)
C9 Ru1 C7 C8 28.63(12)
C12 Ru1 C7 C8 131.46(18)
C10 Ru1 C7 C8 65.35(12)
Cl1 Ru1 C7 C8 -32.20(15)
Cl2 Ru1 C7 C8 158.52(10)
C11 Ru1 C7 C12 -28.94(12)
N1 Ru1 C7 C12 108.99(12)
C9 Ru1 C7 C12 -102.83(13)
C8 Ru1 C7 C12 -131.46(18)
C10 Ru1 C7 C12 -66.11(13)
Cl1 Ru1 C7 C12 -163.66(10)
Cl2 Ru1 C7 C12 27.06(16)
C11 Ru1 C7 C13 -143.7(2)
N1 Ru1 C7 C13 -5.7(2)
C9 Ru1 C7 C13 142.5(2)
C12 Ru1 C7 C13 -114.7(3)
C8 Ru1 C7 C13 113.8(2)
C10 Ru1 C7 C13 179.2(2)
Cl1 Ru1 C7 C13 81.6(2)
Cl2 Ru1 C7 C13 -87.7(2)
C12 C7 C8 C9 1.3(3)
C13 C7 C8 C9 -176.28(19)
Ru1 C7 C8 C9 -52.30(17)
C12 C7 C8 Ru1 53.56(17)
C13 C7 C8 Ru1 -123.98(19)
C11 Ru1 C8 C7 -67.39(12)
N1 Ru1 C8 C7 64.25(13)
C9 Ru1 C8 C7 -133.56(18)
C12 Ru1 C8 C7 -29.81(12)
C10 Ru1 C8 C7 -105.38(13)
Cl1 Ru1 C8 C7 157.34(11)
Cl2 Ru1 C8 C7 -85.2(3)
C11 Ru1 C8 C9 66.18(13)
N1 Ru1 C8 C9 -162.18(11)
C12 Ru1 C8 C9 103.75(13)
C10 Ru1 C8 C9 28.18(12)
C7 Ru1 C8 C9 133.56(18)
Cl1 Ru1 C8 C9 -69.10(12)
Cl2 Ru1 C8 C9 48.3(3)
C7 C8 C9 C10 -0.8(3)
Ru1 C8 C9 C10 -53.82(18)
C7 C8 C9 Ru1 53.01(18)
C11 Ru1 C9 C8 -103.38(13)
N1 Ru1 C9 C8 27.71(18)
C12 Ru1 C9 C8 -65.71(12)
C10 Ru1 C9 C8 -134.27(18)
C7 Ru1 C9 C8 -28.34(12)
Cl1 Ru1 C9 C8 113.29(11)
Cl2 Ru1 C9 C8 -166.08(9)
C11 Ru1 C9 C10 30.89(12)
N1 Ru1 C9 C10 161.98(12)
C12 Ru1 C9 C10 68.55(13)
C8 Ru1 C9 C10 134.27(18)
C7 Ru1 C9 C10 105.93(13)
Cl1 Ru1 C9 C10 -112.44(12)
Cl2 Ru1 C9 C10 -31.81(15)
C8 C9 C10 C11 0.9(3)
Ru1 C9 C10 C11 -52.85(16)
C8 C9 C10 C14 174.70(19)
Ru1 C9 C10 C14 120.96(19)
C8 C9 C10 Ru1 53.74(18)
C11 Ru1 C10 C9 -129.84(18)
N1 Ru1 C10 C9 -90.2(4)
C12 Ru1 C10 C9 -101.34(13)
C8 Ru1 C10 C9 -28.13(12)
C7 Ru1 C10 C9 -64.50(13)
Cl1 Ru1 C10 C9 69.81(12)
Cl2 Ru1 C10 C9 156.65(11)
N1 Ru1 C10 C11 39.6(4)
C9 Ru1 C10 C11 129.84(18)
C12 Ru1 C10 C11 28.50(12)
C8 Ru1 C10 C11 101.70(13)
C7 Ru1 C10 C11 65.34(13)
Cl1 Ru1 C10 C11 -160.35(11)
Cl2 Ru1 C10 C11 -73.51(12)
C11 Ru1 C10 C14 112.6(2)
N1 Ru1 C10 C14 152.2(3)
C9 Ru1 C10 C14 -117.6(2)
C12 Ru1 C10 C14 141.10(19)
C8 Ru1 C10 C14 -145.7(2)
C7 Ru1 C10 C14 177.94(19)
Cl1 Ru1 C10 C14 -47.75(18)
Cl2 Ru1 C10 C14 39.09(18)
C9 C10 C11 C12 -1.5(3)
C14 C10 C11 C12 -175.59(18)
Ru1 C10 C11 C12 -54.84(18)
C9 C10 C11 Ru1 53.30(16)
C14 C10 C11 Ru1 -120.75(18)
N1 Ru1 C11 C12 -36.45(16)
C9 Ru1 C11 C12 103.12(14)
C8 Ru1 C11 C12 65.78(13)
C10 Ru1 C11 C12 133.79(18)
C7 Ru1 C11 C12 28.69(12)
Cl1 Ru1 C11 C12 162.19(10)
Cl2 Ru1 C11 C12 -118.45(12)
N1 Ru1 C11 C10 -170.23(11)
C9 Ru1 C11 C10 -30.66(12)
C12 Ru1 C11 C10 -133.79(18)
C8 Ru1 C11 C10 -68.01(12)
C7 Ru1 C11 C10 -105.10(13)
Cl1 Ru1 C11 C10 28.40(15)
Cl2 Ru1 C11 C10 107.76(11)
C10 C11 C12 C7 2.1(3)
Ru1 C11 C12 C7 -52.88(17)
C10 C11 C12 Ru1 54.97(18)
C8 C7 C12 C11 -1.9(3)
C13 C7 C12 C11 175.64(19)
Ru1 C7 C12 C11 51.82(17)
C8 C7 C12 Ru1 -53.70(17)
C13 C7 C12 Ru1 123.82(19)
N1 Ru1 C12 C11 153.63(12)
C9 Ru1 C12 C11 -66.33(13)
C8 Ru1 C12 C11 -103.61(13)
C10 Ru1 C12 C11 -28.56(12)
C7 Ru1 C12 C11 -133.17(18)
Cl1 Ru1 C12 C11 -70.7(3)
Cl2 Ru1 C12 C11 64.64(12)
C11 Ru1 C12 C7 133.17(18)
N1 Ru1 C12 C7 -73.20(13)
C9 Ru1 C12 C7 66.85(13)
C8 Ru1 C12 C7 29.56(12)
C10 Ru1 C12 C7 104.61(13)
Cl1 Ru1 C12 C7 62.4(3)
Cl2 Ru1 C12 C7 -162.18(11)
C9 C10 C14 C15 -3.8(3)
C11 C10 C14 C15 169.7(2)
Ru1 C10 C14 C15 84.8(2)
C9 C10 C14 C16 121.4(2)
C11 C10 C14 C16 -65.0(2)
Ru1 C10 C14 C16 -149.94(16)
